data_4028966
loop_
_publ_author_name
'Cakici, Murat'
'Karabuga, Semistan'
'Kilic, Hamdullah'
'Ulukanli, Sabri'
'\,Sahin, Ertan'
'Sevin, Fatma'

_publ_section_title
;
 Diastereoselective Control Through Hydrogen Bonding in the Aziridination
 of the Chiral Allylic Alcohols by Acetoxyaminoquinazolinone
;
_journal_issue 24
_journal_name_full 'The Journal of Organic Chemistry'
_journal_page_first 9452
_journal_page_last 9459
_journal_paper_doi 10.1021/jo902092s
_journal_volume 74
_journal_year 2009
_chemical_formula_moiety 'C16 H21 N3 O2'
_chemical_formula_sum 'C16 H21 N3 O2'
_chemical_formula_weight 287.36
_chemical_name_systematic
;
 ?
;
_space_group_IT_number 2
_symmetry_cell_setting triclinic
_symmetry_Int_Tables_number 2
_symmetry_space_group_name_Hall '-P 1'
_symmetry_space_group_name_H-M 'P -1'
_atom_sites_solution_hydrogens geom
_atom_sites_solution_primary direct
_atom_sites_solution_secondary difmap
_audit_creation_date 2009-07-01T17:23:40-00:00
_audit_creation_method 'WinGX routine CIF_UPDATE'
_cell_angle_alpha 72.415(4)
_cell_angle_beta 87.435(4)
_cell_angle_gamma 85.548(5)
_cell_formula_units_Z 2
_cell_length_a 8.2049(2)
_cell_length_b 8.91260(10)
_cell_length_c 11.02020(10)
_cell_measurement_reflns_used 1783
_cell_measurement_temperature 293(2)
_cell_measurement_theta_max 26.3678
_cell_measurement_theta_min 2.4025
_cell_volume 765.71(3)
_computing_cell_refinement 'CrystalClear (Rigaku/MSC Inc., 2005)'
_computing_data_collection 'CrystalClear (Rigaku/MSC Inc., 2005)'
_computing_data_reduction 'CrystalClear (Rigaku/MSC Inc., 2005)'
_computing_structure_refinement 'SHELXL-97 (Sheldrick, 2008)'
_computing_structure_solution
;
        ????
;
_diffrn_ambient_temperature 293(2)
_diffrn_detector_area_resol_mean 10
_diffrn_measured_fraction_theta_full 0.995
_diffrn_measured_fraction_theta_max 0.995
_diffrn_measurement_device
;
        RAXIS conversion
;
_diffrn_measurement_method dtprofit.ref
_diffrn_orient_matrix_type d*Trek
_diffrn_orient_matrix_UB_11 0.0023
_diffrn_orient_matrix_UB_12 0.0167
_diffrn_orient_matrix_UB_13 -0.1211
_diffrn_orient_matrix_UB_21 -0.114
_diffrn_orient_matrix_UB_22 -0.0302
_diffrn_orient_matrix_UB_23 0.0017
_diffrn_orient_matrix_UB_31 0.0049
_diffrn_orient_matrix_UB_32 0.0939
_diffrn_orient_matrix_UB_33 0.0152
_diffrn_radiation_monochromator graphite
_diffrn_radiation_type MoK\a
_diffrn_radiation_wavelength 0.71073
_diffrn_reflns_av_R_equivalents 0.0666
_diffrn_reflns_av_unetI/netI 0.054
_diffrn_reflns_limit_h_max 10
_diffrn_reflns_limit_h_min -10
_diffrn_reflns_limit_k_max 10
_diffrn_reflns_limit_k_min -11
_diffrn_reflns_limit_l_max 13
_diffrn_reflns_limit_l_min -13
_diffrn_reflns_number 16471
_diffrn_reflns_reduction_process 'Lp corrections applied'
_diffrn_reflns_theta_full 26.45
_diffrn_reflns_theta_max 26.45
_diffrn_reflns_theta_min 2.4
_diffrn_standards_number 20
_exptl_absorpt_coefficient_mu 0.084
_exptl_absorpt_correction_T_max 0.992
_exptl_absorpt_correction_T_min 0.992
_exptl_absorpt_correction_type multi-scan
_exptl_crystal_colour 'pale yellow'
_exptl_crystal_density_diffrn 1.246
_exptl_crystal_density_method 'not measured'
_exptl_crystal_description needle
_exptl_crystal_F_000 308
_exptl_crystal_size_max 0.1
_exptl_crystal_size_mid 0.1
_exptl_crystal_size_min 0.1
_refine_diff_density_max 0.219
_refine_diff_density_min -0.239
_refine_diff_density_rms 0.068
_refine_ls_extinction_method none
_refine_ls_goodness_of_fit_ref 1.089
_refine_ls_hydrogen_treatment constr
_refine_ls_matrix_type full
_refine_ls_number_parameters 195
_refine_ls_number_reflns 3136
_refine_ls_number_restraints 0
_refine_ls_restrained_S_all 1.089
_refine_ls_R_factor_all 0.093
_refine_ls_R_factor_gt 0.0603
_refine_ls_shift/su_max 0
_refine_ls_shift/su_mean 0
_refine_ls_structure_factor_coef Fsqd
_refine_ls_weighting_details 'calc w=1/[\s^2^(Fo^2^)+(0.0881P)^2^+0.0209P] where P=(Fo^2^+2Fc^2^)/3'
_refine_ls_weighting_scheme calc
_refine_ls_wR_factor_gt 0.1645
_refine_ls_wR_factor_ref 0.1907
_reflns_number_gt 2008
_reflns_number_total 3136
_reflns_threshold_expression >2\s(I)
_cod_data_source_file jo902092ssup2.cif
_cod_data_source_block shelxlhkilic-mcakici
_cod_depositor_comments
;
The following automatic conversions were performed:

'_exptl_absorpt_correction_type' value 'Multi-scan' changed to
'multi-scan' according to
/home/saulius/struct/CIF-dictionaries/cif_core.dic dictionary named
'cif_core.dic' version 2.4.2 from 2011-04-26.

Automatic conversion script
Id: cif_fix_values 1891 2012-01-12 08:04:46Z andrius 
;
_cod_original_cell_volume 765.71(2)
_cod_original_sg_symbol_H-M P-1
_cod_database_code 4028966

loop_
_symmetry_equiv_pos_as_xyz
'x, y, z'
'-x, -y, -z'

loop_
_atom_site_label
_atom_site_type_symbol
_atom_site_fract_x
_atom_site_fract_y
_atom_site_fract_z
_atom_site_U_iso_or_equiv
_atom_site_adp_type
_atom_site_occupancy
_atom_site_symmetry_multiplicity
_atom_site_calc_flag
_atom_site_refinement_flags
O2 O 0.02685(18) 0.0872(2) 0.69699(16) 0.0705(5) Uani 1 1 d .
H2' H 0.0456 0.063 0.6314 0.106 Uiso 1 1 calc R
C15 C 0.1604(3) 0.1649(3) 0.7214(2) 0.0598(6) Uani 1 1 d .
H15 H 0.176 0.2592 0.6491 0.072 Uiso 1 1 calc R
C14 C 0.3020(3) -0.1099(3) 0.8156(2) 0.0660(7) Uani 1 1 d .
H14A H 0.4086 -0.1616 0.8364 0.099 Uiso 1 1 calc R
H14B H 0.2475 -0.1602 0.7646 0.099 Uiso 1 1 calc R
H14C H 0.2392 -0.1167 0.8925 0.099 Uiso 1 1 calc R
C16 C 0.1122(4) 0.2150(4) 0.8385(3) 0.0873(9) Uani 1 1 d .
H16C H 0.0113 0.2793 0.8239 0.131 Uiso 1 1 calc R
H16A H 0.1963 0.2744 0.8558 0.131 Uiso 1 1 calc R
H16B H 0.0983 0.1232 0.9101 0.131 Uiso 1 1 calc R
C13 C 0.6065(3) 0.0761(4) 0.8362(2) 0.0788(8) Uani 1 1 d .
H13A H 0.5856 0.1021 0.9141 0.118 Uiso 1 1 calc R
H13B H 0.706 0.1197 0.7969 0.118 Uiso 1 1 calc R
H13C H 0.6169 -0.0365 0.8542 0.118 Uiso 1 1 calc R
N1 N 0.4223(2) 0.19269(19) 0.51874(16) 0.0484(4) Uani 1 1 d .
O1 O 0.21097(19) 0.05201(18) 0.49466(14) 0.0609(5) Uani 1 1 d .
C5 C 0.2828(3) 0.2723(2) 0.3216(2) 0.0527(5) Uani 1 1 d .
N2 N 0.5261(2) 0.3961(2) 0.34873(18) 0.0560(5) Uani 1 1 d .
N3 N 0.4522(2) 0.0776(2) 0.63956(16) 0.0516(5) Uani 1 1 d .
C7 C 0.2984(3) 0.1627(3) 0.4482(2) 0.0510(5) Uani 1 1 d .
C6 C 0.3942(3) 0.3878(2) 0.2770(2) 0.0538(6) Uani 1 1 d .
C8 C 0.5404(3) 0.2993(2) 0.4621(2) 0.0497(5) Uani 1 1 d .
C1 C 0.3796(3) 0.4923(3) 0.1542(2) 0.0667(7) Uani 1 1 d .
H1 H 0.4532 0.5701 0.1238 0.08 Uiso 1 1 calc R
C9 C 0.6905(3) 0.2968(3) 0.5348(2) 0.0584(6) Uani 1 1 d .
H9A H 0.7255 0.1882 0.5789 0.07 Uiso 1 1 calc R
H9B H 0.6639 0.3503 0.5985 0.07 Uiso 1 1 calc R
C11 C 0.3185(3) 0.0612(3) 0.7420(2) 0.0540(6) Uani 1 1 d .
C4 C 0.1581(3) 0.2600(3) 0.2422(2) 0.0637(6) Uani 1 1 d .
H4 H 0.0844 0.1821 0.271 0.076 Uiso 1 1 calc R
C3 C 0.1464(3) 0.3638(3) 0.1223(3) 0.0725(7) Uani 1 1 d .
H3 H 0.0637 0.3565 0.0697 0.087 Uiso 1 1 calc R
C12 C 0.4673(3) 0.1431(3) 0.7477(2) 0.0585(6) Uani 1 1 d .
H12 H 0.4496 0.2582 0.7247 0.07 Uiso 1 1 calc R
C2 C 0.2564(3) 0.4796(3) 0.0785(3) 0.0748(7) Uani 1 1 d .
H2 H 0.2466 0.5495 -0.0032 0.09 Uiso 1 1 calc R
C10 C 0.8299(3) 0.3746(4) 0.4513(3) 0.0903(10) Uani 1 1 d .
H10A H 0.8674 0.3134 0.396 0.136 Uiso 1 1 calc R
H10B H 0.918 0.3809 0.5037 0.136 Uiso 1 1 calc R
H10C H 0.7931 0.4789 0.4011 0.136 Uiso 1 1 calc R

loop_
_atom_site_aniso_label
_atom_site_aniso_U_11
_atom_site_aniso_U_22
_atom_site_aniso_U_33
_atom_site_aniso_U_23
_atom_site_aniso_U_13
_atom_site_aniso_U_12
O2 0.0545(10) 0.0848(12) 0.0741(12) -0.0259(10) 0.0043(8) -0.0101(9)
C15 0.0586(14) 0.0615(14) 0.0609(14) -0.0222(11) 0.0075(11) -0.0036(11)
C14 0.0727(16) 0.0630(15) 0.0565(14) -0.0096(12) 0.0064(12) -0.0070(12)
C16 0.0822(19) 0.099(2) 0.092(2) -0.0505(18) 0.0171(15) 0.0003(16)
C13 0.0717(17) 0.104(2) 0.0593(15) -0.0205(15) -0.0095(13) -0.0060(15)
N1 0.0519(10) 0.0468(10) 0.0459(10) -0.0129(8) 0.0005(8) -0.0046(8)
O1 0.0656(10) 0.0610(9) 0.0591(10) -0.0195(8) 0.0039(7) -0.0187(8)
C5 0.0551(13) 0.0513(12) 0.0534(13) -0.0187(10) 0.0009(10) -0.0030(10)
N2 0.0565(11) 0.0529(11) 0.0583(12) -0.0160(9) 0.0024(9) -0.0071(9)
N3 0.0520(10) 0.0512(10) 0.0498(11) -0.0134(9) -0.0006(8) -0.0009(8)
C7 0.0503(12) 0.0544(13) 0.0519(12) -0.0216(10) 0.0040(10) -0.0059(10)
C6 0.0562(13) 0.0504(12) 0.0545(13) -0.0168(10) 0.0025(10) 0.0000(10)
C8 0.0506(12) 0.0470(11) 0.0540(13) -0.0196(10) 0.0035(9) -0.0024(9)
C1 0.0711(16) 0.0614(14) 0.0622(15) -0.0105(12) 0.0001(12) -0.0045(12)
C9 0.0540(13) 0.0555(13) 0.0679(15) -0.0212(11) -0.0027(10) -0.0045(10)
C11 0.0545(13) 0.0582(13) 0.0494(12) -0.0171(10) 0.0046(10) -0.0031(10)
C4 0.0619(14) 0.0685(15) 0.0623(15) -0.0217(13) -0.0020(11) -0.0059(12)
C3 0.0720(17) 0.0835(18) 0.0628(16) -0.0231(14) -0.0131(13) 0.0010(14)
C12 0.0613(14) 0.0651(14) 0.0524(13) -0.0228(11) 0.0004(10) -0.0051(11)
C2 0.0830(18) 0.0761(17) 0.0569(15) -0.0086(13) -0.0063(13) 0.0016(14)
C10 0.0604(16) 0.092(2) 0.104(2) 0.0003(17) -0.0090(15) -0.0282(15)

loop_
_atom_type_symbol
_atom_type_description
_atom_type_scat_dispersion_real
_atom_type_scat_dispersion_imag
_atom_type_scat_source
C C 0.0033 0.0016 'International Tables Vol C Tables 4.2.6.8 and 6.1.1.4'
H H 0 0 'International Tables Vol C Tables 4.2.6.8 and 6.1.1.4'
N N 0.0061 0.0033 'International Tables Vol C Tables 4.2.6.8 and 6.1.1.4'
O O 0.0106 0.006 'International Tables Vol C Tables 4.2.6.8 and 6.1.1.4'

loop_
_geom_angle_atom_site_label_1
_geom_angle_atom_site_label_2
_geom_angle_atom_site_label_3
_geom_angle
C15 O2 H2' 109.5
O2 C15 C16 106.31(19)
O2 C15 C11 112.81(19)
C16 C15 C11 110.8(2)
O2 C15 H15 108.9
C16 C15 H15 108.9
C11 C15 H15 108.9
C11 C14 H14A 109.5
C11 C14 H14B 109.5
H14A C14 H14B 109.5
C11 C14 H14C 109.5
H14A C14 H14C 109.5
H14B C14 H14C 109.5
C15 C16 H16C 109.5
C15 C16 H16A 109.5
H16C C16 H16A 109.5
C15 C16 H16B 109.5
H16C C16 H16B 109.5
H16A C16 H16B 109.5
C12 C13 H13A 109.5
C12 C13 H13B 109.5
H13A C13 H13B 109.5
C12 C13 H13C 109.5
H13A C13 H13C 109.5
H13B C13 H13C 109.5
C7 N1 C8 121.67(18)
C7 N1 N3 115.84(17)
C8 N1 N3 119.92(17)
C6 C5 C4 119.9(2)
C6 C5 C7 119.8(2)
C4 C5 C7 120.3(2)
C8 N2 C6 118.90(19)
N1 N3 C12 115.13(16)
N1 N3 C11 117.55(15)
C12 N3 C11 59.01(13)
O1 C7 N1 120.7(2)
O1 C7 C5 125.0(2)
N1 C7 C5 114.33(19)
N2 C6 C5 121.6(2)
N2 C6 C1 118.7(2)
C5 C6 C1 119.5(2)
N2 C8 N1 122.5(2)
N2 C8 C9 119.1(2)
N1 C8 C9 118.42(19)
C2 C1 C6 119.8(2)
C2 C1 H1 120.1
C6 C1 H1 120.1
C8 C9 C10 113.1(2)
C8 C9 H9A 109
C10 C9 H9A 109
C8 C9 H9B 109
C10 C9 H9B 109
H9A C9 H9B 107.8
C12 C11 C14 122.0(2)
C12 C11 C15 115.18(19)
C14 C11 C15 115.57(19)
C12 C11 N3 59.48(13)
C14 C11 N3 110.85(17)
C15 C11 N3 122.43(18)
C3 C4 C5 119.4(2)
C3 C4 H4 120.3
C5 C4 H4 120.3
C4 C3 C2 120.6(3)
C4 C3 H3 119.7
C2 C3 H3 119.7
C11 C12 N3 61.50(14)
C11 C12 C13 125.3(2)
N3 C12 C13 117.2(2)
C11 C12 H12 114.1
N3 C12 H12 114.1
C13 C12 H12 114.1
C1 C2 C3 120.7(2)
C1 C2 H2 119.6
C3 C2 H2 119.6
C9 C10 H10A 109.5
C9 C10 H10B 109.5
H10A C10 H10B 109.5
C9 C10 H10C 109.5
H10A C10 H10C 109.5
H10B C10 H10C 109.5

loop_
_geom_bond_atom_site_label_1
_geom_bond_atom_site_label_2
_geom_bond_distance
O2 C15 1.417(3)
O2 H2' 0.82
C15 C16 1.517(3)
C15 C11 1.517(3)
C15 H15 0.98
C14 C11 1.509(3)
C14 H14A 0.96
C14 H14B 0.96
C14 H14C 0.96
C16 H16C 0.96
C16 H16A 0.96
C16 H16B 0.96
C13 C12 1.502(3)
C13 H13A 0.96
C13 H13B 0.96
C13 H13C 0.96
N1 C7 1.396(3)
N1 C8 1.401(3)
N1 N3 1.432(2)
O1 C7 1.234(2)
C5 C6 1.392(3)
C5 C4 1.407(3)
C5 C7 1.445(3)
N2 C8 1.290(3)
N2 C6 1.387(3)
N3 C12 1.491(3)
N3 C11 1.521(3)
C6 C1 1.396(3)
C8 C9 1.494(3)
C1 C2 1.372(4)
C1 H1 0.93
C9 C10 1.509(3)
C9 H9A 0.97
C9 H9B 0.97
C11 C12 1.483(3)
C4 C3 1.367(3)
C4 H4 0.93
C3 C2 1.385(4)
C3 H3 0.93
C12 H12 0.98
C2 H2 0.93
C10 H10A 0.96
C10 H10B 0.96
C10 H10C 0.96

loop_
_geom_torsion_atom_site_label_1
_geom_torsion_atom_site_label_2
_geom_torsion_atom_site_label_3
_geom_torsion_atom_site_label_4
_geom_torsion
C7 N1 N3 C12 -133.39(18)
C8 N1 N3 C12 64.5(2)
C7 N1 N3 C11 -66.8(2)
C8 N1 N3 C11 131.12(19)
C8 N1 C7 O1 168.87(18)
N3 N1 C7 O1 7.1(3)
C8 N1 C7 C5 -12.2(3)
N3 N1 C7 C5 -173.95(16)
C6 C5 C7 O1 -176.7(2)
C4 C5 C7 O1 1.7(3)
C6 C5 C7 N1 4.4(3)
C4 C5 C7 N1 -177.18(18)
C8 N2 C6 C5 -3.7(3)
C8 N2 C6 C1 -179.67(19)
C4 C5 C6 N2 -175.0(2)
C7 C5 C6 N2 3.4(3)
C4 C5 C6 C1 0.9(3)
C7 C5 C6 C1 179.30(19)
C6 N2 C8 N1 -4.2(3)
C6 N2 C8 C9 174.01(19)
C7 N1 C8 N2 12.8(3)
N3 N1 C8 N2 173.84(17)
C7 N1 C8 C9 -165.42(18)
N3 N1 C8 C9 -4.4(3)
N2 C6 C1 C2 175.7(2)
C5 C6 C1 C2 -0.3(3)
N2 C8 C9 C10 -17.4(3)
N1 C8 C9 C10 160.9(2)
O2 C15 C11 C12 170.83(17)
C16 C15 C11 C12 -70.1(3)
O2 C15 C11 C14 -38.2(3)
C16 C15 C11 C14 80.9(3)
O2 C15 C11 N3 102.3(2)
C16 C15 C11 N3 -138.6(2)
N1 N3 C11 C12 -104.21(19)
N1 N3 C11 C14 140.06(19)
C12 N3 C11 C14 -115.7(2)
N1 N3 C11 C15 -2.0(3)
C12 N3 C11 C15 102.2(2)
C6 C5 C4 C3 -1.0(3)
C7 C5 C4 C3 -179.3(2)
C5 C4 C3 C2 0.4(4)
C14 C11 C12 N3 96.8(2)
C15 C11 C12 N3 -114.3(2)
C14 C11 C12 C13 -7.9(3)
C15 C11 C12 C13 141.1(2)
N3 C11 C12 C13 -104.7(2)
N1 N3 C12 C11 108.31(18)
N1 N3 C12 C13 -134.3(2)
C11 N3 C12 C13 117.4(2)
C6 C1 C2 C3 -0.3(4)
C4 C3 C2 C1 0.2(4)
